data_2236862
loop_
_publ_author_name
'Nayak, Prakash S.'
'Narayana, Badiadka'
'Yathirajan, Hemmige S.'
'Gerber, Thomas'
'Hosten, Eric'
'Betz, Richard'

_publ_section_title
;
 [3-Benzoyl-2,4-bis(3-nitrophenyl)cyclobutyl](phenyl)methanone
;
_journal_coeditor_code FJ2603
_journal_issue 12
_journal_name_full 'Acta Crystallographica Section E'
_journal_page_first o3272
_journal_page_last o3273
_journal_paper_doi 10.1107/S1600536812044650
_journal_volume 68
_journal_year 2012
_chemical_formula_iupac 'C30 H22 N2 O6'
_chemical_formula_moiety 'C30 H22 N2 O6'
_chemical_formula_sum 'C30 H22 N2 O6'
_chemical_formula_weight 506.50
_chemical_melting_point_gt 523
_chemical_name_common
;
1,1'-[2,4-Bis(3-nitrophenyl)cyclobutane-1,3-diyl]diphenylmethanone
;
_chemical_name_systematic
;
[3-Benzoyl-2,4-bis(3-nitrophenyl)cyclobutyl](phenyl)methanone
;
_space_group_IT_number 14
_symmetry_cell_setting monoclinic
_symmetry_space_group_name_Hall '-P 2ybc'
_symmetry_space_group_name_H-M 'P 1 21/c 1'
_atom_sites_solution_hydrogens geom
_atom_sites_solution_primary direct
_atom_sites_solution_secondary difmap
_audit_creation_method SHELXL-97
_cell_angle_alpha 90.00
_cell_angle_beta 104.8580(10)
_cell_angle_gamma 90.00
_cell_formula_units_Z 2
_cell_length_a 5.78500(10)
_cell_length_b 14.7824(3)
_cell_length_c 14.3589(3)
_cell_measurement_reflns_used 4849
_cell_measurement_temperature 200(2)
_cell_measurement_theta_max 28.34
_cell_measurement_theta_min 2.76
_cell_volume 1186.86(4)
_computing_cell_refinement 'SAINT (Bruker, 2010)'
_computing_data_collection 'APEX2 (Bruker, 2010)'
_computing_data_reduction 'SAINT (Bruker, 2010)'
_computing_molecular_graphics 'ORTEP-3 (Farrugia, 2012) and Mercury (Macrae <i>et al.</i>, 2008)'
_computing_publication_material 'SHELXL97 (Sheldrick, 2008) and PLATON (Spek, 2009)'
_computing_structure_refinement 'SHELXL97 (Sheldrick, 2008)'
_computing_structure_solution 'SHELXS97 (Sheldrick, 2008)'
_diffrn_ambient_temperature 200(2)
_diffrn_measured_fraction_theta_full 0.983
_diffrn_measured_fraction_theta_max 0.983
_diffrn_measurement_device_type 'Bruker APEXII CCD'
_diffrn_measurement_method '\f and \w scans'
_diffrn_radiation_monochromator graphite
_diffrn_radiation_source 'fine-focus sealed tube'
_diffrn_radiation_type MoK\a
_diffrn_radiation_wavelength 0.71073
_diffrn_reflns_av_R_equivalents 0.0204
_diffrn_reflns_av_sigmaI/netI 0.0196
_diffrn_reflns_limit_h_max 7
_diffrn_reflns_limit_h_min -7
_diffrn_reflns_limit_k_max 19
_diffrn_reflns_limit_k_min -17
_diffrn_reflns_limit_l_max 19
_diffrn_reflns_limit_l_min -17
_diffrn_reflns_number 11005
_diffrn_reflns_theta_full 28.46
_diffrn_reflns_theta_max 28.46
_diffrn_reflns_theta_min 2.76
_exptl_absorpt_coefficient_mu 0.100
_exptl_absorpt_correction_T_max 0.9889
_exptl_absorpt_correction_T_min 0.9681
_exptl_absorpt_correction_type multi-scan
_exptl_absorpt_process_details '(SADABS; Bruker, 2008)'
_exptl_crystal_colour colourless
_exptl_crystal_density_diffrn 1.417
_exptl_crystal_density_method 'not measured'
_exptl_crystal_description block
_exptl_crystal_F_000 528
_exptl_crystal_size_max 0.33
_exptl_crystal_size_mid 0.14
_exptl_crystal_size_min 0.11
_refine_diff_density_max 0.317
_refine_diff_density_min -0.221
_refine_ls_extinction_method none
_refine_ls_goodness_of_fit_ref 1.027
_refine_ls_hydrogen_treatment constr
_refine_ls_matrix_type full
_refine_ls_number_parameters 172
_refine_ls_number_reflns 2945
_refine_ls_number_restraints 0
_refine_ls_restrained_S_all 1.027
_refine_ls_R_factor_all 0.0523
_refine_ls_R_factor_gt 0.0399
_refine_ls_shift/su_max 0.000
_refine_ls_shift/su_mean 0.000
_refine_ls_structure_factor_coef Fsqd
_refine_ls_weighting_details 'calc w=1/[\s^2^(Fo^2^)+(0.0550P)^2^+0.3935P] where P=(Fo^2^+2Fc^2^)/3'
_refine_ls_weighting_scheme calc
_refine_ls_wR_factor_gt 0.1017
_refine_ls_wR_factor_ref 0.1109
_reflns_number_gt 2387
_reflns_number_total 2945
_reflns_threshold_expression I>2sigma(I)
_cod_data_source_file fj2603.cif
_cod_data_source_block I
_cod_original_sg_symbol_H-M 'P 21/c'
_cod_database_code 2236862
_cod_database_fobs_code 2236862

loop_
_symmetry_equiv_pos_as_xyz
'x, y, z'
'-x, y+1/2, -z+1/2'
'-x, -y, -z'
'x, -y-1/2, z-1/2'

loop_
_atom_site_type_symbol
_atom_site_label
_atom_site_fract_x
_atom_site_fract_y
_atom_site_fract_z
_atom_site_U_iso_or_equiv
_atom_site_adp_type
_atom_site_calc_flag
_atom_site_refinement_flags
_atom_site_occupancy
_atom_site_symmetry_multiplicity
O O1 0.02716(16) 0.08341(7) 0.41101(7) 0.0343(2) Uani d . 1 1
O O2 0.4112(3) 0.11125(12) 0.89447(9) 0.0693(4) Uani d . 1 1
O O3 0.6594(3) 0.21980(8) 0.94461(8) 0.0584(4) Uani d . 1 1
N N1 0.5674(2) 0.16321(9) 0.88471(8) 0.0386(3) Uani d . 1 1
C C1 0.2098(2) 0.07918(8) 0.38436(8) 0.0223(2) Uani d . 1 1
C C2 0.4494(2) 0.05901(8) 0.45303(8) 0.0206(2) Uani d . 1 1
H H2 0.5684 0.1074 0.4506 0.025 Uiso calc R 1 1
C C3 0.44539(19) 0.03813(8) 0.55776(8) 0.0203(2) Uani d . 1 1
H H3 0.2767 0.0331 0.5629 0.024 Uiso calc R 1 1
C C11 0.2032(2) 0.09061(8) 0.28021(8) 0.0224(2) Uani d . 1 1
C C12 0.3971(2) 0.12395(9) 0.24994(9) 0.0266(3) Uani d . 1 1
H H12 0.5414 0.1391 0.2960 0.032 Uiso calc R 1 1
C C13 0.3792(2) 0.13495(10) 0.15237(9) 0.0333(3) Uani d . 1 1
H H13 0.5096 0.1596 0.1318 0.040 Uiso calc R 1 1
C C14 0.1718(3) 0.11009(11) 0.08487(10) 0.0371(3) Uani d . 1 1
H H14 0.1607 0.1173 0.0181 0.045 Uiso calc R 1 1
C C15 -0.0192(2) 0.07487(10) 0.11440(9) 0.0358(3) Uani d . 1 1
H H15 -0.1599 0.0565 0.0680 0.043 Uiso calc R 1 1
C C16 -0.0049(2) 0.06645(9) 0.21178(9) 0.0287(3) Uani d . 1 1
H H16 -0.1381 0.0440 0.2320 0.034 Uiso calc R 1 1
C C21 0.5883(2) 0.09762(8) 0.63665(8) 0.0209(2) Uani d . 1 1
C C22 0.5151(2) 0.10549(8) 0.72138(8) 0.0245(2) Uani d . 1 1
H H22 0.3736 0.0762 0.7275 0.029 Uiso calc R 1 1
C C23 0.6502(2) 0.15632(8) 0.79654(9) 0.0276(3) Uani d . 1 1
C C24 0.8559(2) 0.20118(9) 0.79156(9) 0.0319(3) Uani d . 1 1
H H24 0.9447 0.2362 0.8441 0.038 Uiso calc R 1 1
C C25 0.9279(2) 0.19330(9) 0.70728(10) 0.0307(3) Uani d . 1 1
H H25 1.0684 0.2235 0.7015 0.037 Uiso calc R 1 1
C C26 0.7973(2) 0.14165(8) 0.63095(9) 0.0254(2) Uani d . 1 1
H H26 0.8512 0.1363 0.5740 0.030 Uiso calc R 1 1

loop_
_atom_site_aniso_label
_atom_site_aniso_U_11
_atom_site_aniso_U_22
_atom_site_aniso_U_33
_atom_site_aniso_U_12
_atom_site_aniso_U_13
_atom_site_aniso_U_23
O1 0.0268(4) 0.0478(6) 0.0298(5) 0.0065(4) 0.0101(4) 0.0091(4)
O2 0.0738(9) 0.1032(12) 0.0425(7) -0.0292(8) 0.0360(6) -0.0212(7)
O3 0.1001(10) 0.0466(7) 0.0285(5) -0.0007(7) 0.0169(6) -0.0144(5)
N1 0.0505(7) 0.0419(7) 0.0239(5) 0.0073(6) 0.0106(5) -0.0050(5)
C1 0.0250(5) 0.0196(5) 0.0222(5) 0.0009(4) 0.0059(4) 0.0023(4)
C2 0.0227(5) 0.0199(5) 0.0194(5) -0.0018(4) 0.0059(4) 0.0002(4)
C3 0.0206(5) 0.0219(5) 0.0185(5) -0.0005(4) 0.0056(4) 0.0006(4)
C11 0.0246(5) 0.0210(5) 0.0214(5) 0.0035(4) 0.0055(4) 0.0027(4)
C12 0.0244(6) 0.0290(6) 0.0265(6) 0.0013(5) 0.0064(4) 0.0031(5)
C13 0.0318(6) 0.0419(7) 0.0296(6) 0.0041(6) 0.0144(5) 0.0068(6)
C14 0.0405(7) 0.0497(8) 0.0218(6) 0.0089(6) 0.0091(5) 0.0023(6)
C15 0.0335(7) 0.0455(8) 0.0248(6) 0.0003(6) 0.0007(5) -0.0029(6)
C16 0.0258(6) 0.0320(6) 0.0276(6) -0.0006(5) 0.0052(5) 0.0021(5)
C21 0.0237(5) 0.0190(5) 0.0197(5) 0.0025(4) 0.0050(4) 0.0000(4)
C22 0.0267(6) 0.0241(6) 0.0237(5) 0.0019(4) 0.0085(4) 0.0000(4)
C23 0.0355(6) 0.0259(6) 0.0213(6) 0.0055(5) 0.0073(5) -0.0017(5)
C24 0.0373(7) 0.0256(6) 0.0280(6) -0.0008(5) -0.0004(5) -0.0050(5)
C25 0.0284(6) 0.0266(6) 0.0354(7) -0.0052(5) 0.0050(5) -0.0005(5)
C26 0.0263(6) 0.0244(6) 0.0260(6) -0.0003(4) 0.0076(4) 0.0009(5)

loop_
_atom_type_symbol
_atom_type_description
_atom_type_scat_dispersion_real
_atom_type_scat_dispersion_imag
_atom_type_scat_source
C C 0.0033 0.0016 'International Tables Vol C Tables 4.2.6.8 and 6.1.1.4'
H H 0.0000 0.0000 'International Tables Vol C Tables 4.2.6.8 and 6.1.1.4'
N N 0.0061 0.0033 'International Tables Vol C Tables 4.2.6.8 and 6.1.1.4'
O O 0.0106 0.0060 'International Tables Vol C Tables 4.2.6.8 and 6.1.1.4'

loop_
_geom_angle_atom_site_label_1
_geom_angle_atom_site_label_2
_geom_angle_atom_site_label_3
_geom_angle_site_symmetry_1
_geom_angle_site_symmetry_3
_geom_angle
O3 N1 O2 . . 123.53(13)
O3 N1 C23 . . 118.42(13)
O2 N1 C23 . . 118.05(12)
O1 C1 C11 . . 120.53(10)
O1 C1 C2 . . 122.11(10)
C11 C1 C2 . . 117.32(10)
C1 C2 C3 . . 115.82(9)
C1 C2 C3 . 3_656 115.26(9)
C3 C2 C3 . 3_656 90.93(8)
C1 C2 H2 . . 111.1
C3 C2 H2 . . 111.1
C3 C2 H2 3_656 . 111.1
C21 C3 C2 . . 118.37(9)
C21 C3 C2 . 3_656 116.97(9)
C2 C3 C2 . 3_656 89.07(8)
C21 C3 H3 . . 110.3
C2 C3 H3 . . 110.3
C2 C3 H3 3_656 . 110.3
C16 C11 C12 . . 119.38(11)
C16 C11 C1 . . 118.23(11)
C12 C11 C1 . . 122.39(10)
C13 C12 C11 . . 119.94(11)
C13 C12 H12 . . 120.0
C11 C12 H12 . . 120.0
C14 C13 C12 . . 120.16(12)
C14 C13 H13 . . 119.9
C12 C13 H13 . . 119.9
C15 C14 C13 . . 120.16(12)
C15 C14 H14 . . 119.9
C13 C14 H14 . . 119.9
C14 C15 C16 . . 119.85(12)
C14 C15 H15 . . 120.1
C16 C15 H15 . . 120.1
C15 C16 C11 . . 120.46(12)
C15 C16 H16 . . 119.8
C11 C16 H16 . . 119.8
C22 C21 C26 . . 118.37(10)
C22 C21 C3 . . 118.42(10)
C26 C21 C3 . . 123.13(10)
C23 C22 C21 . . 119.39(12)
C23 C22 H22 . . 120.3
C21 C22 H22 . . 120.3
C24 C23 C22 . . 122.92(12)
C24 C23 N1 . . 119.20(11)
C22 C23 N1 . . 117.87(12)
C23 C24 C25 . . 117.54(11)
C23 C24 H24 . . 121.2
C25 C24 H24 . . 121.2
C24 C25 C26 . . 120.79(12)
C24 C25 H25 . . 119.6
C26 C25 H25 . . 119.6
C25 C26 C21 . . 120.99(11)
C25 C26 H26 . . 119.5
C21 C26 H26 . . 119.5

loop_
_geom_bond_atom_site_label_1
_geom_bond_atom_site_label_2
_geom_bond_site_symmetry_2
_geom_bond_distance
O1 C1 . 1.2141(15)
O2 N1 . 1.2210(19)
O3 N1 . 1.2199(16)
N1 C23 . 1.4676(17)
C1 C11 . 1.4957(16)
C1 C2 . 1.5104(15)
C2 C3 . 1.5412(15)
C2 C3 3_656 1.5827(16)
C2 H2 . 1.0000
C3 C21 . 1.5032(15)
C3 C2 3_656 1.5827(16)
C3 H3 . 1.0000
C11 C16 . 1.3910(16)
C11 C12 . 1.3931(17)
C12 C13 . 1.3877(17)
C12 H12 . 0.9500
C13 C14 . 1.385(2)
C13 H13 . 0.9500
C14 C15 . 1.383(2)
C14 H14 . 0.9500
C15 C16 . 1.3850(18)
C15 H15 . 0.9500
C16 H16 . 0.9500
C21 C22 . 1.3917(16)
C21 C26 . 1.3938(17)
C22 C23 . 1.3810(17)
C22 H22 . 0.9500
C23 C24 . 1.380(2)
C24 C25 . 1.382(2)
C24 H24 . 0.9500
C25 C26 . 1.3895(17)
C25 H25 . 0.9500
C26 H26 . 0.9500

loop_
_geom_hbond_atom_site_label_D
_geom_hbond_atom_site_label_H
_geom_hbond_atom_site_label_A
_geom_hbond_site_symmetry_A
_geom_hbond_distance_DH
_geom_hbond_distance_HA
_geom_hbond_distance_DA
_geom_hbond_angle_DHA
_geom_hbond_publ_flag
C3 H3 O1 . 1.00 2.40 2.8509(14) 106 ?
C3 H3 O1 3_556 1.00 2.56 3.3957(15) 141 y
C14 H14 O2 1_554 0.95 2.56 3.3666(19) 142 y
C2 H2 O3 4_565 1.00 2.61 3.5009(17) 148 y

loop_
_geom_torsion_atom_site_label_1
_geom_torsion_atom_site_label_2
_geom_torsion_atom_site_label_3
_geom_torsion_atom_site_label_4
_geom_torsion_site_symmetry_1
_geom_torsion_site_symmetry_4
_geom_torsion
O1 C1 C2 C3 . . 3.75(16)
C11 C1 C2 C3 . . -174.02(9)
O1 C1 C2 C3 . 3_656 108.12(13)
C11 C1 C2 C3 . 3_656 -69.65(13)
C1 C2 C3 C21 . . -120.73(11)
C3 C2 C3 C21 3_656 . 120.45(11)
C1 C2 C3 C2 . 3_656 118.82(11)
C3 C2 C3 C2 3_656 3_656 0.0
O1 C1 C11 C16 . . -28.05(17)
C2 C1 C11 C16 . . 149.76(11)
O1 C1 C11 C12 . . 152.23(12)
C2 C1 C11 C12 . . -29.96(16)
C16 C11 C12 C13 . . 1.65(18)
C1 C11 C12 C13 . . -178.63(12)
C11 C12 C13 C14 . . -2.1(2)
C12 C13 C14 C15 . . 0.5(2)
C13 C14 C15 C16 . . 1.5(2)
C14 C15 C16 C11 . . -2.0(2)
C12 C11 C16 C15 . . 0.39(19)
C1 C11 C16 C15 . . -179.34(12)
C2 C3 C21 C22 . . 153.77(10)
C2 C3 C21 C22 3_656 . -101.51(12)
C2 C3 C21 C26 . . -29.57(16)
C2 C3 C21 C26 3_656 . 75.16(14)
C26 C21 C22 C23 . . 0.10(17)
C3 C21 C22 C23 . . 176.93(11)
C21 C22 C23 C24 . . 0.70(19)
C21 C22 C23 N1 . . 179.91(11)
O3 N1 C23 C24 . . 11.86(19)
O2 N1 C23 C24 . . -167.48(14)
O3 N1 C23 C22 . . -167.39(13)
O2 N1 C23 C22 . . 13.3(2)
C22 C23 C24 C25 . . -0.62(19)
N1 C23 C24 C25 . . -179.82(12)
C23 C24 C25 C26 . . -0.24(19)
C24 C25 C26 C21 . . 1.03(19)
C22 C21 C26 C25 . . -0.94(18)
C3 C21 C26 C25 . . -177.61(11)
